data_4349619
loop_
_publ_author_name
'Lovitt, June I.'
'Hawes, Chris S.'
'Lynes, Amy D.'
'Haffner, Benjamin'
'M\"obius, Matthias E.'
'Gunnlaugsson, Thorfinnur'

_publ_section_title
;
 Coordination chemistry of N-picolyl-1,8-naphthalimides: colourful low
 molecular weight metallo-gelators and unique chelation behaviours
;
_journal_issue 2
_journal_name_full 'Inorganic Chemistry Frontiers'
_journal_page_first 296
_journal_paper_doi 10.1039/C6QI00498A
_journal_volume 4
_journal_year 2017
_chemical_formula_moiety 'C18 H11 N3 O4'
_chemical_formula_sum 'C18 H11 N3 O4'
_chemical_formula_weight 333.30
_space_group_crystal_system orthorhombic
_space_group_IT_number 61
_space_group_name_Hall '-P 2ac 2ab'
_space_group_name_H-M_alt 'P b c a'
_atom_sites_solution_hydrogens geom
_atom_sites_solution_primary direct
_audit_creation_date 2016-10-26
_audit_creation_method
;
Olex2 1.2
(compiled 2016.09.09 svn.r3337 for OlexSys, GUI svn.r5227)
;
_audit_update_record
;
2016-10-26 deposited with the CCDC.
2016-12-09 downloaded from the CCDC.
;
_cell_angle_alpha 90
_cell_angle_beta 90
_cell_angle_gamma 90
_cell_formula_units_Z 8
_cell_length_a 14.4265(6)
_cell_length_b 11.5416(5)
_cell_length_c 17.5201(8)
_cell_measurement_reflns_used 6050
_cell_measurement_temperature 100(2)
_cell_measurement_theta_max 26.55
_cell_measurement_theta_min 2.542
_cell_volume 2917.2(2)
_computing_cell_refinement 'SAINT V8.35A (2016)'
_computing_data_reduction 'SAINT V8.35A (2016)'
_computing_molecular_graphics 'Olex2 (Dolomanov et al., 2009)'
_computing_publication_material 'Olex2 (Dolomanov et al., 2009)'
_computing_structure_refinement 'ShelXL (Sheldrick, 2015)'
_computing_structure_solution 'XT (Sheldrick, 2015)'
_diffrn_ambient_temperature 100.03
_diffrn_detector_area_resol_mean 8
_diffrn_measured_fraction_theta_full 1.000
_diffrn_measured_fraction_theta_max 0.999
_diffrn_measurement_device_type 'Bruker APEX-II CCD'
_diffrn_measurement_method '\w and \f scans'
_diffrn_radiation_monochromator graphite
_diffrn_radiation_type MoK\a
_diffrn_radiation_wavelength 0.71073
_diffrn_reflns_av_R_equivalents 0.0638
_diffrn_reflns_av_unetI/netI 0.0506
_diffrn_reflns_Laue_measured_fraction_full 1.000
_diffrn_reflns_Laue_measured_fraction_max 0.999
_diffrn_reflns_limit_h_max 18
_diffrn_reflns_limit_h_min -18
_diffrn_reflns_limit_k_max 12
_diffrn_reflns_limit_k_min -15
_diffrn_reflns_limit_l_max 21
_diffrn_reflns_limit_l_min -23
_diffrn_reflns_number 24473
_diffrn_reflns_point_group_measured_fraction_full 1.000
_diffrn_reflns_point_group_measured_fraction_max 0.999
_diffrn_reflns_theta_full 26.000
_diffrn_reflns_theta_max 27.914
_diffrn_reflns_theta_min 2.325
_diffrn_source 'sealed tube'
_diffrn_standards_number 0
_exptl_absorpt_coefficient_mu 0.110
_exptl_absorpt_correction_T_max 0.7456
_exptl_absorpt_correction_T_min 0.6659
_exptl_absorpt_correction_type multi-scan
_exptl_absorpt_process_details
;
SADABS-2014/5 (Bruker,2014/5) was used for absorption correction.
wR2(int) was 0.0690 before and 0.0625 after correction.
The Ratio of minimum to maximum transmission is 0.8931.
The \l/2 correction factor is 0.00150.
;
_exptl_crystal_colour yellow
_exptl_crystal_colour_primary yellow
_exptl_crystal_density_diffrn 1.518
_exptl_crystal_description block
_exptl_crystal_F_000 1376
_exptl_crystal_size_max 0.15
_exptl_crystal_size_mid 0.15
_exptl_crystal_size_min 0.08
_refine_diff_density_max 0.579
_refine_diff_density_min -0.309
_refine_diff_density_rms 0.058
_refine_ls_extinction_method none
_refine_ls_goodness_of_fit_ref 1.058
_refine_ls_hydrogen_treatment constr
_refine_ls_matrix_type full
_refine_ls_number_parameters 262
_refine_ls_number_reflns 3485
_refine_ls_number_restraints 25
_refine_ls_restrained_S_all 1.074
_refine_ls_R_factor_all 0.0980
_refine_ls_R_factor_gt 0.0588
_refine_ls_shift/su_max 0.001
_refine_ls_shift/su_mean 0.000
_refine_ls_structure_factor_coef Fsqd
_refine_ls_weighting_details 'w=1/[\s^2^(Fo^2^)+(0.0560P)^2^+2.7100P] where P=(Fo^2^+2Fc^2^)/3'
_refine_ls_weighting_scheme calc
_refine_ls_wR_factor_gt 0.1346
_refine_ls_wR_factor_ref 0.1506
_reflns_Friedel_coverage 0.000
_reflns_number_gt 2356
_reflns_number_total 3485
_reflns_threshold_expression 'I > 2\s(I)'
_cod_data_source_file c6qi00498a2.cif
_cod_data_source_block L2
_cod_database_code 4349619
_shelx_space_group_comment
;
The symmetry employed for this shelxl refinement is uniquely defined
by the following loop, which should always be used as a source of
symmetry information in preference to the above space-group names.
They are only intended as comments.
;
_shelx_estimated_absorpt_t_max 0.991
_shelx_estimated_absorpt_t_min 0.984
_olex2_refinement_description
;
1. Fixed Uiso
 At 1.2 times of:
  All C(H) groups, All C(H,H) groups
2. Restrained distances
 C21-C16
 1.375 with sigma of 0.01
 C21-C20
 1.375 with sigma of 0.01
 C15-C14
 1.375 with sigma of 0.01
 C15-C16
 1.375 with sigma of 0.01
 C21-O1
 2.8 with sigma of 0.02
 C20-C19
 1.375 with sigma of 0.01
 C19-C12
 1.375 with sigma of 0.02
3. Uiso/Uaniso restraints and constraints
Uanis(C14) = Uanis(C20)
Uanis(C15) = Uanis(C21)
Uanis(C13) = Uanis(C19)
4. Rigid body (RIGU) restrains
 C12, C13, C14, N4, O6, O5
 with sigma for 1-2 distances of 0.001 and sigma for 1-3 distances of 0.001
5. Others
 Fixed Sof: O4(0.8) O3(0.8) H11(0.2) C15(0.8) H15(0.8) N3(0.8) C13(0.8)
 H13(0.8) C14(0.8) H14(0.8) O5(0.2) O6(0.2) N4(0.2) C19(0.2) C20(0.2) H20(0.2)
 C21(0.2) H21(0.2)
6.a Secondary CH2 refined with riding coordinates:
 C6(H6A,H6B)
6.b Aromatic/amide H refined with riding coordinates:
 C2(H2), C4(H4), C3(H3), C1(H1), C9(H9), C11(H11), C10(H10), C15(H15),
 C13(H13), C14(H14), C20(H20), C21(H21)
;
_shelx_shelxl_version_number 2014/7
_olex2_submission_special_instructions 'No special instructions were received'

loop_
_space_group_symop_operation_xyz
'x, y, z'
'-x+1/2, -y, z+1/2'
'-x, y+1/2, -z+1/2'
'x+1/2, -y+1/2, -z'
'-x, -y, -z'
'x-1/2, y, -z-1/2'
'x, -y-1/2, z-1/2'
'-x-1/2, y-1/2, z'

loop_
_atom_site_label
_atom_site_type_symbol
_atom_site_fract_x
_atom_site_fract_y
_atom_site_fract_z
_atom_site_U_iso_or_equiv
_atom_site_adp_type
_atom_site_occupancy
_atom_site_site_symmetry_order
_atom_site_calc_flag
_atom_site_refinement_flags_posn
_atom_site_refinement_flags_adp
_atom_site_refinement_flags_occupancy
_atom_site_disorder_assembly
_atom_site_disorder_group
O2 O 0.50614(12) 0.64003(16) 0.31144(11) 0.0339(4) Uani 1 1 d . . . . .
O1 O 0.68766(13) 0.6157(2) 0.52179(11) 0.0461(6) Uani 1 1 d D . . . .
N2 N 0.59392(13) 0.62916(18) 0.41847(11) 0.0255(5) Uani 1 1 d . . . . .
N1 N 0.73896(13) 0.68056(17) 0.32519(12) 0.0262(5) Uani 1 1 d . . . . .
C2 C 0.83300(15) 0.8089(2) 0.24989(13) 0.0226(5) Uani 1 1 d . . . . .
H2 H 0.8810 0.8183 0.2133 0.027 Uiso 1 1 calc R . . . .
C8 C 0.51459(14) 0.4561(2) 0.37081(13) 0.0206(5) Uani 1 1 d . . . . .
C18 C 0.55828(14) 0.3885(2) 0.42754(13) 0.0221(5) Uani 1 1 d . . . . .
C7 C 0.53655(15) 0.5809(2) 0.36310(14) 0.0231(5) Uani 1 1 d . . . . .
C4 C 0.71805(15) 0.8859(2) 0.33323(13) 0.0223(5) Uani 1 1 d . . . . .
H4 H 0.6863 0.9498 0.3554 0.027 Uiso 1 1 calc R . . . .
C3 C 0.78748(15) 0.9038(2) 0.28006(14) 0.0232(5) Uani 1 1 d . . . . .
H3 H 0.8036 0.9801 0.2645 0.028 Uiso 1 1 calc R . . . .
C5 C 0.69541(15) 0.7728(2) 0.35377(13) 0.0220(5) Uani 1 1 d . . . . .
C16 C 0.61933(14) 0.4412(2) 0.47994(13) 0.0251(5) Uani 1 1 d D . . . .
C12 C 0.54142(16) 0.2664(2) 0.43183(15) 0.0285(5) Uani 1 1 d D U . . .
C1 C 0.80688(15) 0.6999(2) 0.27441(14) 0.0253(5) Uani 1 1 d . . . . .
H1 H 0.8389 0.6349 0.2541 0.030 Uiso 1 1 calc R . . . .
O4 O 0.51596(17) 0.0271(2) 0.38105(17) 0.0472(7) Uani 0.8 1 d . . P A 1
O3 O 0.37088(17) 0.0701(2) 0.36384(16) 0.0472(7) Uani 0.8 1 d . . P A 1
C9 C 0.45198(15) 0.4066(2) 0.32138(14) 0.0276(5) Uani 1 1 d . . . . .
H9 H 0.4228 0.4530 0.2836 0.033 Uiso 1 1 calc R . . . .
C11 C 0.47596(17) 0.2219(2) 0.37817(17) 0.0337(6) Uani 1 1 d . . . . .
H11 H 0.4632 0.1411 0.3788 0.040 Uiso 0.2 1 calc R . P B 2
C17 C 0.63790(15) 0.5669(2) 0.47646(14) 0.0279(6) Uani 1 1 d . . . . .
C10 C 0.43096(17) 0.2890(2) 0.32620(16) 0.0332(6) Uani 1 1 d . . . . .
H10 H 0.3856 0.2559 0.2935 0.040 Uiso 1 1 calc R . . . .
C6 C 0.61779(17) 0.7522(2) 0.41030(16) 0.0330(6) Uani 1 1 d . . . . .
H6A H 0.6365 0.7831 0.4607 0.040 Uiso 1 1 calc R . . . .
H6B H 0.5621 0.7954 0.3934 0.040 Uiso 1 1 calc R . . . .
C15 C 0.6603(17) 0.3729(7) 0.5352(12) 0.0357(12) Uani 0.8 1 d D . P C 1
H15 H 0.7010 0.4071 0.5714 0.043 Uiso 0.8 1 calc R . P C 1
N3 N 0.45224(19) 0.0974(2) 0.37423(17) 0.0350(7) Uani 0.8 1 d . . P A 1
C13 C 0.5848(9) 0.2006(8) 0.4878(6) 0.0371(12) Uani 0.8 1 d . U P C 1
H13 H 0.5741 0.1195 0.4907 0.045 Uiso 0.8 1 calc R . P C 1
C14 C 0.6424(8) 0.2529(6) 0.5384(6) 0.0387(10) Uani 0.8 1 d D U P C 1
H14 H 0.6715 0.2075 0.5768 0.046 Uiso 0.8 1 calc R . P C 1
O5 O 0.5980(7) 0.0281(8) 0.4684(6) 0.040(2) Uani 0.2 1 d . U P C 2
O6 O 0.6002(7) 0.0643(9) 0.5866(6) 0.045(2) Uani 0.2 1 d . U P C 2
N4 N 0.5991(8) 0.0951(10) 0.5181(7) 0.036(2) Uani 0.2 1 d . U P C 2
C19 C 0.593(4) 0.214(3) 0.494(3) 0.0371(12) Uani 0.2 1 d D . P C 2
C20 C 0.653(3) 0.268(2) 0.545(3) 0.0387(10) Uani 0.2 1 d D . P C 2
H20 H 0.6825 0.2260 0.5840 0.046 Uiso 0.2 1 calc R . P C 2
C21 C 0.668(7) 0.384(2) 0.536(5) 0.0357(12) Uani 0.2 1 d D . P C 2
H21 H 0.7101 0.4239 0.5684 0.043 Uiso 0.2 1 calc R . P C 2

loop_
_atom_site_aniso_label
_atom_site_aniso_U_11
_atom_site_aniso_U_22
_atom_site_aniso_U_33
_atom_site_aniso_U_23
_atom_site_aniso_U_13
_atom_site_aniso_U_12
O2 0.0310(9) 0.0341(10) 0.0366(10) 0.0129(8) 0.0009(8) 0.0050(8)
O1 0.0342(10) 0.0687(15) 0.0355(11) -0.0079(10) -0.0033(8) -0.0229(10)
N2 0.0246(9) 0.0247(11) 0.0272(11) -0.0030(9) 0.0073(8) -0.0059(8)
N1 0.0271(10) 0.0194(10) 0.0320(11) -0.0012(9) 0.0084(9) -0.0009(8)
C2 0.0211(10) 0.0255(12) 0.0212(11) -0.0013(10) 0.0023(9) -0.0029(9)
C8 0.0175(10) 0.0222(12) 0.0223(11) -0.0010(9) 0.0041(9) 0.0019(9)
C18 0.0168(9) 0.0267(13) 0.0228(12) 0.0012(10) 0.0062(9) 0.0028(9)
C7 0.0195(10) 0.0260(13) 0.0237(12) 0.0023(10) 0.0040(9) 0.0020(9)
C4 0.0206(10) 0.0204(12) 0.0258(12) -0.0026(10) -0.0002(9) 0.0018(9)
C3 0.0228(10) 0.0194(12) 0.0274(12) 0.0024(10) -0.0036(9) -0.0039(9)
C5 0.0202(10) 0.0219(12) 0.0240(12) -0.0033(10) 0.0010(9) -0.0013(9)
C16 0.0172(10) 0.0375(15) 0.0206(12) 0.0031(10) 0.0047(9) 0.0022(10)
C12 0.0274(11) 0.0245(13) 0.0335(13) 0.0050(10) 0.0154(9) 0.0058(9)
C1 0.0237(11) 0.0238(13) 0.0283(13) -0.0032(10) 0.0053(9) 0.0017(9)
O4 0.0467(14) 0.0281(13) 0.0668(19) -0.0018(13) 0.0077(13) 0.0098(11)
O3 0.0386(13) 0.0368(14) 0.0662(18) -0.0107(13) 0.0065(13) -0.0098(11)
C9 0.0217(10) 0.0353(15) 0.0258(13) -0.0061(11) 0.0004(9) 0.0019(10)
C11 0.0307(12) 0.0216(13) 0.0488(17) -0.0108(12) 0.0179(12) -0.0046(10)
C17 0.0184(10) 0.0435(16) 0.0219(12) -0.0027(11) 0.0039(9) -0.0074(10)
C10 0.0244(12) 0.0362(16) 0.0391(15) -0.0149(12) 0.0059(11) -0.0046(11)
C6 0.0346(13) 0.0238(13) 0.0406(16) -0.0065(11) 0.0173(11) -0.0082(11)
C15 0.020(4) 0.065(3) 0.0221(14) 0.005(3) 0.0043(18) 0.010(3)
N3 0.0358(15) 0.0273(15) 0.0418(17) -0.0048(13) 0.0087(13) 0.0007(12)
C13 0.037(3) 0.037(2) 0.037(2) 0.013(2) 0.0178(11) 0.0164(19)
C14 0.035(3) 0.048(2) 0.033(2) 0.015(2) 0.0148(13) 0.0209(19)
O5 0.045(5) 0.032(4) 0.041(4) -0.006(3) 0.014(3) -0.021(4)
O6 0.056(6) 0.039(5) 0.040(4) -0.002(3) 0.008(3) -0.007(5)
N4 0.039(5) 0.030(4) 0.040(4) -0.004(3) 0.006(3) -0.011(3)
C19 0.037(3) 0.037(2) 0.037(2) 0.013(2) 0.0178(11) 0.0164(19)
C20 0.035(3) 0.048(2) 0.033(2) 0.015(2) 0.0148(13) 0.0209(19)
C21 0.020(4) 0.065(3) 0.0221(14) 0.005(3) 0.0043(18) 0.010(3)

loop_
_atom_type_symbol
_atom_type_description
_atom_type_scat_dispersion_real
_atom_type_scat_dispersion_imag
_atom_type_scat_source
C C 0.0033 0.0016 'International Tables Vol C Tables 4.2.6.8 and 6.1.1.4'
H H 0.0000 0.0000 'International Tables Vol C Tables 4.2.6.8 and 6.1.1.4'
N N 0.0061 0.0033 'International Tables Vol C Tables 4.2.6.8 and 6.1.1.4'
O O 0.0106 0.0060 'International Tables Vol C Tables 4.2.6.8 and 6.1.1.4'

loop_
_geom_angle_atom_site_label_1
_geom_angle_atom_site_label_2
_geom_angle_atom_site_label_3
_geom_angle
C7 N2 C17 124.9(2)
C7 N2 C6 117.3(2)
C17 N2 C6 117.5(2)
C5 N1 C1 117.4(2)
C3 C2 H2 120.9
C1 C2 H2 120.9
C1 C2 C3 118.2(2)
C18 C8 C7 120.4(2)
C9 C8 C18 120.5(2)
C9 C8 C7 119.1(2)
C8 C18 C12 120.3(2)
C16 C18 C8 119.9(2)
C16 C18 C12 119.8(2)
O2 C7 N2 120.6(2)
O2 C7 C8 122.5(2)
N2 C7 C8 116.9(2)
C3 C4 H4 120.5
C3 C4 C5 118.9(2)
C5 C4 H4 120.5
C2 C3 C4 118.9(2)
C2 C3 H3 120.6
C4 C3 H3 120.6
N1 C5 C4 122.7(2)
N1 C5 C6 117.9(2)
C4 C5 C6 119.3(2)
C18 C16 C17 120.7(2)
C15 C16 C18 118.5(3)
C15 C16 C17 120.8(3)
C21 C16 C18 125.1(10)
C21 C16 C17 114.1(10)
C18 C12 C19 111.4(16)
C11 C12 C18 115.6(2)
C11 C12 C19 133.0(16)
C13 C12 C18 119.9(4)
C13 C12 C11 124.5(4)
N1 C1 C2 123.8(2)
N1 C1 H1 118.1
C2 C1 H1 118.1
C8 C9 H9 119.7
C8 C9 C10 120.6(2)
C10 C9 H9 119.7
C12 C11 H11 118.3
C12 C11 N3 122.2(3)
C10 C11 C12 123.5(2)
C10 C11 H11 118.3
C10 C11 N3 114.3(3)
O1 C17 N2 120.5(3)
O1 C17 C16 122.5(2)
N2 C17 C16 116.9(2)
C9 C10 H10 120.3
C11 C10 C9 119.4(2)
C11 C10 H10 120.3
N2 C6 C5 112.9(2)
N2 C6 H6A 109.0
N2 C6 H6B 109.0
C5 C6 H6A 109.0
C5 C6 H6B 109.0
H6A C6 H6B 107.8
C16 C15 H15 119.7
C16 C15 C14 120.7(6)
C14 C15 H15 119.7
O4 N3 C11 117.6(3)
O3 N3 O4 124.0(3)
O3 N3 C11 118.5(3)
C12 C13 H13 120.2
C14 C13 C12 119.6(8)
C14 C13 H13 120.2
C15 C14 H14 119.2
C13 C14 C15 121.5(8)
C13 C14 H14 119.2
O5 N4 O6 121.9(12)
O5 N4 C19 115(2)
O6 N4 C19 123(2)
N4 C19 C12 130(3)
C20 C19 C12 127(3)
C20 C19 N4 102.4(15)
C19 C20 H20 120.6
C21 C20 C19 119(3)
C21 C20 H20 120.6
C16 C21 H21 121.1
C20 C21 C16 118(2)
C20 C21 H21 121.1

loop_
_geom_bond_atom_site_label_1
_geom_bond_atom_site_label_2
_geom_bond_distance
O2 C7 1.215(3)
O1 C17 1.210(3)
N2 C7 1.391(3)
N2 C17 1.397(3)
N2 C6 1.468(3)
N1 C5 1.334(3)
N1 C1 1.342(3)
C2 H2 0.9500
C2 C3 1.383(3)
C2 C1 1.381(3)
C8 C18 1.412(3)
C8 C7 1.482(3)
C8 C9 1.375(3)
C18 C16 1.410(3)
C18 C12 1.432(3)
C4 H4 0.9500
C4 C3 1.383(3)
C4 C5 1.393(3)
C3 H3 0.9500
C5 C6 1.514(3)
C16 C17 1.477(4)
C16 C15 1.382(5)
C16 C21 1.379(10)
C12 C11 1.428(4)
C12 C13 1.389(6)
C12 C19 1.458(19)
C1 H1 0.9500
O4 N3 1.232(4)
O3 N3 1.229(3)
C9 H9 0.9500
C9 C10 1.394(4)
C11 H11 0.9500
C11 C10 1.360(4)
C11 N3 1.478(4)
C10 H10 0.9500
C6 H6A 0.9900
C6 H6B 0.9900
C15 H15 0.9500
C15 C14 1.410(5)
C13 H13 0.9500
C13 C14 1.357(6)
C14 H14 0.9500
O5 N4 1.164(14)
O6 N4 1.252(15)
N4 C19 1.43(4)
C19 C20 1.383(10)
C20 H20 0.9500
C20 C21 1.359(10)
C21 H21 0.9500

loop_
_geom_torsion_atom_site_label_1
_geom_torsion_atom_site_label_2
_geom_torsion_atom_site_label_3
_geom_torsion_atom_site_label_4
_geom_torsion
N1 C5 C6 N2 -7.1(3)
C8 C18 C16 C17 0.3(3)
C8 C18 C16 C15 179.4(16)
C8 C18 C16 C21 -178(7)
C8 C18 C12 C11 -2.7(3)
C8 C18 C12 C13 180.0(8)
C8 C18 C12 C19 -180(3)
C8 C9 C10 C11 -2.9(4)
C18 C8 C7 O2 174.1(2)
C18 C8 C7 N2 -6.3(3)
C18 C8 C9 C10 -0.3(3)
C18 C16 C17 O1 177.8(2)
C18 C16 C17 N2 -1.3(3)
C18 C16 C15 C14 1(3)
C18 C16 C21 C20 -3(14)
C18 C12 C11 C10 -0.5(3)
C18 C12 C11 N3 178.8(2)
C18 C12 C13 C14 0.4(12)
C18 C12 C19 N4 -178(5)
C18 C12 C19 C20 -1(5)
C7 N2 C17 O1 179.1(2)
C7 N2 C17 C16 -1.9(3)
C7 N2 C6 C5 -80.7(3)
C7 C8 C18 C16 3.5(3)
C7 C8 C18 C12 -176.0(2)
C7 C8 C9 C10 178.9(2)
C4 C5 C6 N2 172.4(2)
C3 C2 C1 N1 0.9(4)
C3 C4 C5 N1 1.1(3)
C3 C4 C5 C6 -178.4(2)
C5 N1 C1 C2 -0.7(4)
C5 C4 C3 C2 -0.9(3)
C16 C18 C12 C11 177.8(2)
C16 C18 C12 C13 0.4(8)
C16 C18 C12 C19 0(3)
C16 C15 C14 C13 0(3)
C12 C18 C16 C17 179.9(2)
C12 C18 C16 C15 -1.0(16)
C12 C18 C16 C21 1(7)
C12 C11 C10 C9 3.3(4)
C12 C11 N3 O4 -40.9(4)
C12 C11 N3 O3 139.7(3)
C12 C13 C14 C15 -0.6(19)
C12 C19 C20 C21 -1(8)
C1 N1 C5 C4 -0.3(3)
C1 N1 C5 C6 179.2(2)
C1 C2 C3 C4 0.0(3)
C9 C8 C18 C16 -177.3(2)
C9 C8 C18 C12 3.1(3)
C9 C8 C7 O2 -5.1(3)
C9 C8 C7 N2 174.5(2)
C11 C12 C13 C14 -176.7(6)
C11 C12 C19 N4 5(8)
C11 C12 C19 C20 -177(2)
C17 N2 C7 O2 -174.8(2)
C17 N2 C7 C8 5.5(3)
C17 N2 C6 C5 92.9(3)
C17 C16 C15 C14 180.0(17)
C17 C16 C21 C20 178(8)
C10 C11 N3 O4 138.5(3)
C10 C11 N3 O3 -40.9(4)
C6 N2 C7 O2 -1.8(3)
C6 N2 C7 C8 178.62(19)
C6 N2 C17 O1 6.0(3)
C6 N2 C17 C16 -174.96(19)
C15 C16 C17 O1 -1.3(16)
C15 C16 C17 N2 179.7(16)
N3 C11 C10 C9 -176.1(2)
C13 C12 C11 C10 176.7(8)
C13 C12 C11 N3 -3.9(9)
O5 N4 C19 C12 36(7)
O5 N4 C19 C20 -142(2)
O6 N4 C19 C12 -140(4)
O6 N4 C19 C20 42(4)
N4 C19 C20 C21 177(8)
C19 C12 C11 C10 176(4)
C19 C20 C21 C16 3(13)
C21 C16 C17 O1 -4(6)
C21 C16 C17 N2 177(6)
